data_4345547
loop_
_publ_author_name
'Li, Jiantang'
'Luo, Xiaolong'
'Zhao, Nian'
'Zhang, Lirong'
'Huo, Qisheng'
'Liu, Yunling'

_publ_section_title
;
 Two Finite Binuclear [M2(\m2-OH)(COO)2] (M = Co, Ni) Based Highly Porous
 Metal--Organic Frameworks with High Performance for Gas Sorption and
 Separation
;
_journal_name_full 'Inorganic Chemistry'
_journal_paper_doi 10.1021/acs.inorgchem.7b00156
_journal_year 2017
_chemical_formula_sum 'C66.5 H76.5 Co2 F6 N13.5 O11 Si'
_chemical_formula_weight 1500.85
_space_group_crystal_system orthorhombic
_space_group_IT_number 62
_space_group_name_Hall '-P 2ac 2n'
_space_group_name_H-M_alt 'P n m a'
_symmetry_space_group_name_Hall '-P 2ac 2n'
_symmetry_space_group_name_H-M 'P n m a'
_atom_sites_solution_hydrogens geom
_audit_creation_method SHELXL-2014/7
_cell_angle_alpha 90
_cell_angle_beta 90
_cell_angle_gamma 90
_cell_formula_units_Z 4
_cell_length_a 21.879(2)
_cell_length_b 23.701(3)
_cell_length_c 19.687(2)
_cell_measurement_reflns_used 6279
_cell_measurement_temperature 296(2)
_cell_measurement_theta_max 23.50
_cell_measurement_theta_min 2.21
_cell_volume 10208.8(19)
_computing_structure_refinement 'SHELXL-2014/7 (Sheldrick, 2014)'
_diffrn_ambient_temperature 296(2)
_diffrn_measured_fraction_theta_full 0.996
_diffrn_measured_fraction_theta_max 0.996
_diffrn_measurement_device_type ccd
_diffrn_radiation_type MoK\a
_diffrn_radiation_wavelength 0.71073
_diffrn_reflns_av_R_equivalents 0.1149
_diffrn_reflns_av_unetI/netI 0.0675
_diffrn_reflns_Laue_measured_fraction_full 0.996
_diffrn_reflns_Laue_measured_fraction_max 0.996
_diffrn_reflns_limit_h_max 24
_diffrn_reflns_limit_h_min -25
_diffrn_reflns_limit_k_max 28
_diffrn_reflns_limit_k_min -28
_diffrn_reflns_limit_l_max 22
_diffrn_reflns_limit_l_min -23
_diffrn_reflns_number 63176
_diffrn_reflns_point_group_measured_fraction_full 0.996
_diffrn_reflns_point_group_measured_fraction_max 0.996
_diffrn_reflns_theta_full 25.073
_diffrn_reflns_theta_max 25.073
_diffrn_reflns_theta_min 1.345
_exptl_absorpt_coefficient_mu 0.395
_exptl_crystal_colour red
_exptl_crystal_density_diffrn 0.976
_exptl_crystal_description block
_exptl_crystal_F_000 3116
_exptl_crystal_size_max 0.220
_exptl_crystal_size_mid 0.200
_exptl_crystal_size_min 0.180
_refine_diff_density_max 0.819
_refine_diff_density_min -1.296
_refine_diff_density_rms 0.107
_refine_ls_extinction_method none
_refine_ls_goodness_of_fit_ref 1.203
_refine_ls_hydrogen_treatment constr
_refine_ls_matrix_type full
_refine_ls_number_parameters 481
_refine_ls_number_reflns 9269
_refine_ls_number_restraints 161
_refine_ls_restrained_S_all 1.205
_refine_ls_R_factor_all 0.1302
_refine_ls_R_factor_gt 0.0919
_refine_ls_shift/su_max 0.001
_refine_ls_shift/su_mean 0.000
_refine_ls_structure_factor_coef Fsqd
_refine_ls_weighting_details 'w=1/[\s^2^(Fo^2^)+(0.2000P)^2^] where P=(Fo^2^+2Fc^2^)/3'
_refine_ls_weighting_scheme calc
_refine_ls_wR_factor_gt 0.2995
_refine_ls_wR_factor_ref 0.3293
_reflns_Friedel_coverage 0.000
_reflns_number_gt 5642
_reflns_number_total 9269
_reflns_threshold_expression 'I > 2\s(I)'
_cod_data_source_file ic7b00156_si_002.cif
_cod_data_source_block a_sq
_cod_original_cell_volume 10208.7(19)
_cod_original_formula_sum 'C66.50 H76.50 Co2 F6 N13.50 O11 Si'
_cod_database_code 4345547
_shelx_shelxl_version_number 2014/7
_shelx_space_group_comment
;
The symmetry employed for this shelxl refinement is uniquely defined
by the following loop, which should always be used as a source of
symmetry information in preference to the above space-group names.
They are only intended as comments.
;
_shelx_estimated_absorpt_t_min 0.918
_shelx_estimated_absorpt_t_max 0.932
_platon_squeeze_void_probe_radius 1.20

loop_
_space_group_symop_operation_xyz
'x, y, z'
'-x+1/2, -y, z+1/2'
'-x, y+1/2, -z'
'x+1/2, -y+1/2, -z+1/2'
'-x, -y, -z'
'x-1/2, y, -z-1/2'
'x, -y-1/2, z'
'-x-1/2, y-1/2, z-1/2'

loop_
_atom_site_label
_atom_site_type_symbol
_atom_site_fract_x
_atom_site_fract_y
_atom_site_fract_z
_atom_site_U_iso_or_equiv
_atom_site_adp_type
_atom_site_occupancy
_atom_site_site_symmetry_order
_atom_site_calc_flag
_atom_site_refinement_flags_posn
_atom_site_refinement_flags_adp
_atom_site_refinement_flags_occupancy
_atom_site_disorder_assembly
_atom_site_disorder_group
Co1 Co 0.12550(3) 0.67709(3) 0.51616(3) 0.0324(3) Uani 1 1 d . . . . .
C1A C 0.2401(8) 0.6670(7) 0.6013(9) 0.055(2) Uani 0.567(12) 1 d . U P A 1
H1A H 0.2524 0.6932 0.5688 0.066 Uiso 0.567(12) 1 calc R U P A 1
C2A C 0.1713(8) 0.6055(8) 0.6412(10) 0.056(5) Uani 0.567(12) 1 d . . P A 1
H2A H 0.1339 0.5873 0.6364 0.068 Uiso 0.567(12) 1 calc R U P A 1
C3A C 0.2820(5) 0.6534(5) 0.6537(6) 0.055(2) Uani 0.567(12) 1 d . U P A 1
H3A H 0.3200 0.6709 0.6559 0.066 Uiso 0.567(12) 1 calc R U P A 1
C4A C 0.2083(6) 0.5909(6) 0.6937(7) 0.059(4) Uani 0.567(12) 1 d . U P A 1
H4A H 0.1949 0.5647 0.7255 0.071 Uiso 0.567(12) 1 calc R U P A 1
C1B C 0.2250(10) 0.6821(7) 0.6222(10) 0.068(7) Uani 0.433(12) 1 d . . P A 2
H1B H 0.2285 0.7174 0.6020 0.082 Uiso 0.433(12) 1 calc R U P A 2
C2B C 0.1929(9) 0.5941(10) 0.6188(14) 0.054(6) Uani 0.433(12) 1 d . . P A 2
H2B H 0.1680 0.5670 0.5987 0.065 Uiso 0.433(12) 1 calc R U P A 2
C3B C 0.2617(7) 0.6705(7) 0.6808(9) 0.055(2) Uani 0.433(12) 1 d . U P A 2
H3B H 0.2818 0.6990 0.7044 0.066 Uiso 0.433(12) 1 calc R U P A 2
C4B C 0.2297(7) 0.5761(6) 0.6673(8) 0.048(4) Uani 0.433(12) 1 d . . P A 2
H4B H 0.2312 0.5380 0.6786 0.058 Uiso 0.433(12) 1 calc R U P A 2
C5 C 0.2655(3) 0.6144(3) 0.7005(3) 0.0581(17) Uani 1 1 d . . . . .
C6 C 0.3065(3) 0.5970(3) 0.7561(4) 0.0639(18) Uani 1 1 d . . . . .
C7 C 0.3818(3) 0.5966(3) 0.8299(3) 0.0552(16) Uani 1 1 d . . . . .
C8 C 0.3483(3) 0.5468(3) 0.8356(3) 0.0574(17) Uani 1 1 d . . . . .
C9 C 0.4373(3) 0.6143(2) 0.8632(3) 0.0514(15) Uani 1 1 d . . . . .
C10A C 0.4812(6) 0.6469(6) 0.8334(7) 0.053(4) Uani 0.490(9) 1 d . . P B 1
H10A H 0.4756 0.6582 0.7886 0.064 Uiso 0.490(9) 1 calc R U P B 1
C11A C 0.4487(5) 0.6004(5) 0.9319(7) 0.049(3) Uani 0.490(9) 1 d . . P B 1
H11A H 0.4209 0.5774 0.9545 0.058 Uiso 0.490(9) 1 calc R U P B 1
C12A C 0.5324(5) 0.6633(6) 0.8658(7) 0.045(3) Uani 0.490(9) 1 d . . P B 1
H12A H 0.5602 0.6861 0.8429 0.055 Uiso 0.490(9) 1 calc R U P B 1
C13A C 0.4977(5) 0.6189(5) 0.9656(6) 0.048(3) Uani 0.490(9) 1 d . . P B 1
H13A H 0.5011 0.6128 1.0121 0.057 Uiso 0.490(9) 1 calc R U P B 1
C10B C 0.4530(8) 0.6696(8) 0.8746(13) 0.105(9) Uani 0.510(9) 1 d . . P B 2
H10B H 0.4277 0.6981 0.8582 0.126 Uiso 0.510(9) 1 calc R U P B 2
C11B C 0.4826(5) 0.5756(5) 0.8832(6) 0.053(4) Uani 0.510(9) 1 d . . P B 2
H11B H 0.4764 0.5375 0.8743 0.064 Uiso 0.510(9) 1 calc R U P B 2
C12B C 0.5040(7) 0.6837(6) 0.9089(11) 0.085(7) Uani 0.510(9) 1 d . . P B 2
H12B H 0.5105 0.7217 0.9182 0.102 Uiso 0.510(9) 1 calc R U P B 2
C13B C 0.5349(6) 0.5911(5) 0.9147(6) 0.054(3) Uani 0.510(9) 1 d . . P B 2
H13B H 0.5641 0.5642 0.9261 0.064 Uiso 0.510(9) 1 calc R U P B 2
C14 C 0.3552(2) 0.4972(2) 0.8784(3) 0.0490(15) Uani 1 1 d . . . . .
C15A C 0.3712(6) 0.5017(6) 0.9438(7) 0.060(4) Uani 0.476(8) 1 d . . P C 1
H15A H 0.3793 0.5365 0.9636 0.072 Uiso 0.476(8) 1 calc R U P C 1
C16A C 0.3483(6) 0.4424(6) 0.8501(7) 0.060(4) Uani 0.476(8) 1 d . . P C 1
H16A H 0.3413 0.4373 0.8039 0.072 Uiso 0.476(8) 1 calc R U P C 1
C17A C 0.3751(5) 0.4519(5) 0.9810(7) 0.046(3) Uani 0.476(8) 1 d . . P C 1
H17A H 0.3842 0.4559 1.0269 0.055 Uiso 0.476(8) 1 calc R U P C 1
C18A C 0.3525(7) 0.3974(5) 0.8935(7) 0.061(4) Uani 0.476(8) 1 d . . P C 1
H18A H 0.3444 0.3617 0.8761 0.074 Uiso 0.476(8) 1 calc R U P C 1
C15B C 0.4121(5) 0.4720(5) 0.8913(6) 0.060(4) Uani 0.524(8) 1 d . . P C 2
H15B H 0.4477 0.4878 0.8738 0.072 Uiso 0.524(8) 1 calc R U P C 2
C16B C 0.3048(6) 0.4706(5) 0.9097(8) 0.074(5) Uani 0.524(8) 1 d . . P C 2
H16B H 0.2660 0.4861 0.9050 0.089 Uiso 0.524(8) 1 calc R U P C 2
C17B C 0.4148(5) 0.4238(5) 0.9300(6) 0.053(3) Uani 0.524(8) 1 d . . P C 2
H17B H 0.4526 0.4063 0.9354 0.064 Uiso 0.524(8) 1 calc R U P C 2
C18B C 0.3124(5) 0.4225(5) 0.9467(6) 0.051(3) Uani 0.524(8) 1 d . . P C 2
H18B H 0.2781 0.4039 0.9634 0.061 Uiso 0.524(8) 1 calc R U P C 2
C19 C 0.2199(3) 0.7500 0.4424(4) 0.0366(17) Uani 1 2 d S T P D .
C20 C 0.2701(3) 0.7500 0.3889(4) 0.048(2) Uani 1 2 d DS T P . .
C21A C 0.3044(6) 0.7015(5) 0.3764(7) 0.0461(14) Uani 0.470(14) 1 d D U P D 1
H21A H 0.2968 0.6687 0.4010 0.055 Uiso 0.470(14) 1 calc R U P D 1
C22A C 0.3496(6) 0.7019(5) 0.3276(7) 0.0461(14) Uani 0.470(14) 1 d D U P D 1
H22A H 0.3723 0.6694 0.3198 0.055 Uiso 0.470(14) 1 calc R U P D 1
C21B C 0.2848(6) 0.7002(5) 0.3528(6) 0.0461(14) Uani 0.530(14) 1 d D U P D 2
H21B H 0.2634 0.6672 0.3620 0.055 Uiso 0.530(14) 1 calc R U P D 2
C22B C 0.3298(5) 0.6999(5) 0.3046(6) 0.0460(14) Uani 0.530(14) 1 d D U P D 2
H22B H 0.3393 0.6668 0.2816 0.055 Uiso 0.530(14) 1 calc R U P D 2
C23 C 0.3617(4) 0.7500 0.2901(5) 0.066(3) Uani 1 2 d DS T P . .
C24 C 0.4102(5) 0.7500 0.2349(5) 0.071(3) Uani 1 2 d DS T P D .
C25A C 0.4400(10) 0.7012(4) 0.2167(13) 0.071(6) Uani 0.74(5) 1 d D . P D 1
H25A H 0.4295 0.6677 0.2382 0.085 Uiso 0.74(5) 1 calc R U P D 1
C26A C 0.4846(11) 0.7002(6) 0.1681(13) 0.073(5) Uani 0.74(5) 1 d D . P D 1
H26A H 0.5032 0.6663 0.1563 0.087 Uiso 0.74(5) 1 calc R U P D 1
C25B C 0.4191(16) 0.7032(10) 0.1940(14) 0.041(8) Uani 0.26(5) 1 d D U P D 2
H25B H 0.3937 0.6719 0.1979 0.049 Uiso 0.26(5) 1 calc R U P D 2
C26B C 0.4656(15) 0.7037(12) 0.1477(18) 0.042(9) Uani 0.26(5) 1 d D . P D 2
H26B H 0.4729 0.6712 0.1225 0.050 Uiso 0.26(5) 1 calc R U P D 2
C27 C 0.5021(4) 0.7500 0.1364(5) 0.055(2) Uani 1 2 d DS T P . .
C28 C 0.5500(3) 0.7500 0.0812(4) 0.0443(19) Uani 1 2 d S T P D .
N1 N 0.18707(19) 0.64600(19) 0.5955(2) 0.0448(11) Uani 1 1 d . . . . .
N2 N 0.3539(2) 0.6272(2) 0.7801(3) 0.0702(17) Uani 1 1 d . . . . .
H2 H 0.3647 0.6602 0.7664 0.084 Uiso 1 1 calc R U . . .
N3 N 0.3003(3) 0.5495(2) 0.7896(3) 0.0730(18) Uani 1 1 d . . . . .
N4 N 0.54477(19) 0.6481(2) 0.9299(2) 0.0462(12) Uani 1 1 d . . . . .
N5 N 0.36762(19) 0.4012(2) 0.9597(2) 0.0431(11) Uani 1 1 d . . . . .
O1 O 0.20197(17) 0.70307(16) 0.4618(2) 0.0494(10) Uani 1 1 d . . . . .
O2 O 0.12077(17) 0.7500 0.5686(2) 0.0242(9) Uani 1 2 d S T P . .
O3 O 0.06734(18) 0.70342(17) 0.4403(2) 0.0544(11) Uani 1 1 d . . . . .
Si1 Si 0.4382(3) 0.7500 0.6764(4) 0.196(3) Uiso 1 2 d DS . P . .
F1 F 0.4875(5) 0.7500 0.6110(6) 0.306(9) Uiso 1 2 d DS . P . .
F2 F 0.3805(4) 0.7500 0.6196(5) 0.204(5) Uiso 1 2 d DS . P . .
F3 F 0.4378(4) 0.6800(3) 0.6747(4) 0.288(6) Uiso 1 1 d D . . . .
F4 F 0.3879(3) 0.7500 0.7390(4) 0.142(3) Uiso 1 2 d DS . P . .
F5 F 0.4956(4) 0.7500 0.7290(5) 0.232(6) Uiso 1 2 d DS . P . .

loop_
_atom_site_aniso_label
_atom_site_aniso_U_11
_atom_site_aniso_U_22
_atom_site_aniso_U_33
_atom_site_aniso_U_23
_atom_site_aniso_U_13
_atom_site_aniso_U_12
Co1 0.0275(4) 0.0358(4) 0.0338(5) 0.0008(3) -0.0006(3) 0.0014(3)
C1A 0.055(2) 0.055(2) 0.055(2) 0.0002(7) -0.0004(7) -0.0005(7)
C2A 0.042(9) 0.054(10) 0.073(12) 0.035(8) -0.012(7) -0.006(7)
C3A 0.054(2) 0.055(2) 0.055(2) 0.0002(7) -0.0005(7) -0.0006(7)
C4A 0.059(4) 0.059(4) 0.059(4) 0.0004(10) -0.0010(10) -0.0003(10)
C1B 0.088(15) 0.039(11) 0.077(15) 0.027(9) -0.046(12) -0.037(9)
C2B 0.038(12) 0.039(10) 0.087(18) -0.001(10) -0.021(10) -0.008(9)
C3B 0.055(2) 0.055(2) 0.055(2) 0.0001(7) -0.0007(7) -0.0006(7)
C4B 0.059(9) 0.042(8) 0.043(9) 0.021(7) -0.017(8) 0.003(7)
C5 0.048(3) 0.058(4) 0.068(4) 0.020(3) -0.031(3) -0.013(3)
C6 0.061(4) 0.050(4) 0.081(5) 0.022(3) -0.034(3) -0.013(3)
C7 0.050(3) 0.054(4) 0.062(4) 0.019(3) -0.025(3) -0.004(3)
C8 0.057(4) 0.051(4) 0.064(4) 0.017(3) -0.028(3) -0.015(3)
C9 0.048(3) 0.048(3) 0.058(4) 0.013(3) -0.019(3) -0.007(3)
C10A 0.049(8) 0.068(10) 0.042(8) 0.010(7) -0.013(6) 0.007(7)
C11A 0.037(6) 0.043(7) 0.066(9) 0.010(6) -0.015(6) -0.003(5)
C12A 0.030(6) 0.054(8) 0.053(8) 0.018(6) -0.001(6) -0.008(5)
C13A 0.038(6) 0.066(8) 0.040(7) 0.014(6) -0.007(5) -0.012(6)
C10B 0.063(11) 0.076(12) 0.18(2) 0.075(14) -0.068(13) -0.035(9)
C11B 0.057(7) 0.046(7) 0.057(8) -0.006(6) -0.021(6) -0.009(5)
C12B 0.055(9) 0.048(8) 0.152(19) 0.044(10) -0.051(11) -0.005(7)
C13B 0.068(8) 0.039(6) 0.054(8) 0.004(6) -0.009(6) 0.012(6)
C14 0.042(3) 0.050(4) 0.054(4) 0.015(3) -0.019(3) -0.005(3)
C15A 0.069(9) 0.042(7) 0.068(10) 0.001(7) -0.012(7) -0.016(6)
C16A 0.066(8) 0.065(9) 0.049(8) 0.003(7) -0.026(7) -0.016(7)
C17A 0.045(7) 0.040(7) 0.054(8) 0.023(6) -0.015(5) 0.000(5)
C18A 0.099(11) 0.036(7) 0.049(9) 0.000(6) -0.028(8) 0.003(7)
C15B 0.047(6) 0.064(8) 0.068(8) 0.028(7) -0.004(6) -0.005(6)
C16B 0.046(7) 0.055(8) 0.120(12) 0.037(8) -0.028(7) -0.005(6)
C17B 0.036(6) 0.058(7) 0.066(8) -0.004(6) 0.003(5) -0.001(5)
C18B 0.035(6) 0.060(7) 0.058(8) 0.012(6) -0.009(5) -0.003(5)
C19 0.030(3) 0.038(4) 0.042(5) 0.000 0.008(3) 0.000
C20 0.040(4) 0.051(5) 0.054(5) 0.000 0.014(4) 0.000
C21A 0.0461(15) 0.0461(15) 0.0460(15) -0.0001(7) 0.0006(6) 0.0001(7)
C22A 0.0461(15) 0.0462(15) 0.0461(15) -0.0002(7) 0.0007(6) 0.0002(7)
C21B 0.0461(15) 0.0461(15) 0.0461(15) -0.0002(7) 0.0008(6) 0.0000(7)
C22B 0.0461(15) 0.0461(15) 0.0459(15) -0.0002(7) 0.0007(6) 0.0001(7)
C23 0.062(6) 0.056(5) 0.080(7) 0.000 0.040(5) 0.000
C24 0.086(7) 0.044(5) 0.083(7) 0.000 0.052(6) 0.000
C25A 0.066(10) 0.061(6) 0.086(12) 0.016(6) 0.039(10) 0.004(5)
C26A 0.085(10) 0.056(7) 0.078(11) 0.012(6) 0.042(10) 0.023(6)
C25B 0.041(8) 0.041(8) 0.041(8) -0.0001(10) 0.0002(10) -0.0002(10)
C26B 0.053(17) 0.017(12) 0.05(2) 0.013(12) 0.013(14) 0.019(11)
C27 0.047(5) 0.047(5) 0.071(6) 0.000 0.023(4) 0.000
C28 0.032(4) 0.046(5) 0.054(5) 0.000 0.007(3) 0.000
N1 0.038(2) 0.044(3) 0.052(3) 0.003(2) -0.013(2) 0.002(2)
N2 0.054(3) 0.068(4) 0.089(4) 0.034(3) -0.036(3) -0.023(3)
N3 0.073(4) 0.056(3) 0.090(4) 0.026(3) -0.048(3) -0.018(3)
N4 0.036(2) 0.051(3) 0.052(3) 0.008(2) -0.009(2) -0.007(2)
N5 0.048(3) 0.042(3) 0.039(3) 0.001(2) -0.008(2) 0.002(2)
O1 0.046(2) 0.044(2) 0.058(2) 0.002(2) 0.0202(18) 0.0017(18)
O2 0.025(2) 0.029(2) 0.019(2) 0.000 0.0029(17) 0.000
O3 0.058(2) 0.044(2) 0.061(3) -0.001(2) -0.025(2) 0.0029(19)

loop_
_atom_type_symbol
_atom_type_description
_atom_type_scat_dispersion_real
_atom_type_scat_dispersion_imag
_atom_type_scat_source
C C 0.0033 0.0016 'International Tables Vol C Tables 4.2.6.8 and 6.1.1.4'
H H 0.0000 0.0000 'International Tables Vol C Tables 4.2.6.8 and 6.1.1.4'
N N 0.0061 0.0033 'International Tables Vol C Tables 4.2.6.8 and 6.1.1.4'
O O 0.0106 0.0060 'International Tables Vol C Tables 4.2.6.8 and 6.1.1.4'
Co Co 0.3494 0.9721 'International Tables Vol C Tables 4.2.6.8 and 6.1.1.4'
F F 0.0171 0.0103 'International Tables Vol C Tables 4.2.6.8 and 6.1.1.4'
Si Si 0.0817 0.0704 'International Tables Vol C Tables 4.2.6.8 and 6.1.1.4'

loop_
_geom_angle_atom_site_label_1
_geom_angle_atom_site_label_2
_geom_angle_atom_site_label_3
_geom_angle
_geom_angle_site_symmetry_1
_geom_angle_site_symmetry_3
O2 Co1 O3 94.57(16) . .
O2 Co1 O1 92.92(15) . .
O3 Co1 O1 91.98(17) . .
O2 Co1 N5 178.96(16) . 2_564
O3 Co1 N5 86.04(17) . 2_564
O1 Co1 N5 86.21(16) . 2_564
O2 Co1 N4 88.79(16) . 6_557
O3 Co1 N4 87.03(18) . 6_557
O1 Co1 N4 178.08(17) . 6_557
N5 Co1 N4 92.08(17) 2_564 6_557
O2 Co1 N1 87.40(16) . .
O3 Co1 N1 177.97(17) . .
O1 Co1 N1 88.38(17) . .
N5 Co1 N1 92.00(17) 2_564 .
N4 Co1 N1 92.56(18) 6_557 .
N1 C1A C3A 124.5(15) . .
N1 C1A H1A 117.7 . .
C3A C1A H1A 117.7 . .
C4A C2A N1 122.1(15) . .
C4A C2A H2A 118.9 . .
N1 C2A H2A 118.9 . .
C5 C3A C1A 118.7(12) . .
C5 C3A H3A 120.7 . .
C1A C3A H3A 120.7 . .
C2A C4A C5 120.9(13) . .
C2A C4A H4A 119.5 . .
C5 C4A H4A 119.5 . .
N1 C1B C3B 123.8(14) . .
N1 C1B H1B 118.1 . .
C3B C1B H1B 118.1 . .
C4B C2B N1 127.7(19) . .
C4B C2B H2B 116.1 . .
N1 C2B H2B 116.1 . .
C5 C3B C1B 116.3(13) . .
C5 C3B H3B 121.8 . .
C1B C3B H3B 121.8 . .
C2B C4B C5 118.9(14) . .
C2B C4B H4B 120.6 . .
C5 C4B H4B 120.6 . .
C3A C5 C4A 116.8(9) . .
C4B C5 C3B 117.8(9) . .
C3A C5 C6 122.4(7) . .
C4B C5 C6 121.3(7) . .
C4A C5 C6 120.8(8) . .
C3B C5 C6 120.8(8) . .
N3 C6 N2 111.1(5) . .
N3 C6 C5 123.4(5) . .
N2 C6 C5 125.5(5) . .
N2 C7 C8 105.8(5) . .
N2 C7 C9 123.4(5) . .
C8 C7 C9 130.7(5) . .
N3 C8 C7 107.7(5) . .
N3 C8 C14 119.6(5) . .
C7 C8 C14 132.7(5) . .
C10B C9 C11B 113.6(8) . .
C10A C9 C11A 114.8(8) . .
C10A C9 C7 124.1(7) . .
C10B C9 C7 124.2(8) . .
C11B C9 C7 122.0(7) . .
C11A C9 C7 121.1(7) . .
C12A C10A C9 123.1(12) . .
C12A C10A H10A 118.5 . .
C9 C10A H10A 118.5 . .
C13A C11A C9 122.7(10) . .
C13A C11A H11A 118.7 . .
C9 C11A H11A 118.7 . .
N4 C12A C10A 122.4(11) . .
N4 C12A H12A 118.8 . .
C10A C12A H12A 118.8 . .
C11A C13A N4 119.6(10) . .
C11A C13A H13A 120.2 . .
N4 C13A H13A 120.2 . .
C12B C10B C9 121.7(13) . .
C12B C10B H10B 119.2 . .
C9 C10B H10B 119.2 . .
C13B C11B C9 123.1(10) . .
C13B C11B H11B 118.5 . .
C9 C11B H11B 118.5 . .
N4 C12B C10B 124.7(14) . .
N4 C12B H12B 117.6 . .
C10B C12B H12B 117.6 . .
C11B C13B N4 119.5(10) . .
C11B C13B H13B 120.3 . .
N4 C13B H13B 120.3 . .
C15B C14 C16B 115.0(8) . .
C15A C14 C16A 118.4(9) . .
C15A C14 C8 121.4(8) . .
C15B C14 C8 122.7(7) . .
C16B C14 C8 122.3(6) . .
C16A C14 C8 120.1(7) . .
C14 C15A C17A 117.2(11) . .
C14 C15A H15A 121.4 . .
C17A C15A H15A 121.4 . .
C18A C16A C14 117.5(11) . .
C18A C16A H16A 121.3 . .
C14 C16A H16A 121.3 . .
N5 C17A C15A 127.9(11) . .
N5 C17A H17A 116.1 . .
C15A C17A H17A 116.1 . .
N5 C18A C16A 124.5(11) . .
N5 C18A H18A 117.8 . .
C16A C18A H18A 117.8 . .
C17B C15B C14 119.5(10) . .
C17B C15B H15B 120.3 . .
C14 C15B H15B 120.3 . .
C18B C16B C14 120.7(10) . .
C18B C16B H16B 119.6 . .
C14 C16B H16B 119.6 . .
N5 C17B C15B 123.8(10) . .
N5 C17B H17B 118.1 . .
C15B C17B H17B 118.1 . .
N5 C18B C16B 122.0(10) . .
N5 C18B H18B 119.0 . .
C16B C18B H18B 119.0 . .
O1 C19 O1 127.5(6) 7_575 .
O1 C19 C20 116.2(3) 7_575 .
O1 C19 C20 116.2(3) . .
C21A C20 C21A 111.0(12) . 7_575
C21B C20 C21B 113.0(10) . 7_575
C21A C20 C19 120.7(6) . .
C21A C20 C19 120.7(6) 7_575 .
C21B C20 C19 120.8(5) . .
C21B C20 C19 120.8(5) 7_575 .
C22A C21A C20 120.1(11) . .
C22A C21A H21A 119.9 . .
C20 C21A H21A 119.9 . .
C21A C22A C23 121.1(11) . .
C21A C22A H22A 119.5 . .
C23 C22A H22A 119.5 . .
C22B C21B C20 121.1(10) . .
C22B C21B H21B 119.4 . .
C20 C21B H21B 119.4 . .
C21B C22B C23 119.5(10) . .
C21B C22B H22B 120.2 . .
C23 C22B H22B 120.2 . .
C22A C23 C22A 110.9(12) . 7_575
C22B C23 C22B 115.2(11) . 7_575
C22A C23 C24 121.0(6) . .
C22A C23 C24 121.0(6) 7_575 .
C22B C23 C24 119.4(6) . .
C22B C23 C24 119.4(6) 7_575 .
C25A C24 C25A 114.4(11) 7_575 .
C25B C24 C25B 106(3) 7_575 .
C25A C24 C23 121.2(6) 7_575 .
C25A C24 C23 121.2(6) . .
C25B C24 C23 120.9(13) 7_575 .
C25B C24 C23 120.9(13) . .
C26A C25A C24 122.4(11) . .
C26A C25A H25A 118.8 . .
C24 C25A H25A 118.8 . .
C25A C26A C27 119.8(12) . .
C25A C26A H26A 120.1 . .
C27 C26A H26A 120.1 . .
C26B C25B C24 119(3) . .
C26B C25B H25B 120.5 . .
C24 C25B H25B 120.5 . .
C25B C26B C27 123(3) . .
C25B C26B H26B 118.4 . .
C27 C26B H26B 118.4 . .
C26B C27 C26B 106(3) . 7_575
C26A C27 C26A 116.3(14) 7_575 .
C26B C27 C28 121.3(15) . .
C26B C27 C28 121.3(15) 7_575 .
C26A C27 C28 121.0(6) 7_575 .
C26A C27 C28 121.0(6) . .
O3 C28 O3 125.5(7) 6_656 4_565
O3 C28 C27 117.2(4) 6_656 .
O3 C28 C27 117.2(4) 4_565 .
C1B N1 C2B 114.3(13) . .
C1A N1 C2A 116.8(12) . .
C1A N1 Co1 119.6(9) . .
C1B N1 Co1 117.3(8) . .
C2B N1 Co1 128.4(11) . .
C2A N1 Co1 123.6(8) . .
C6 N2 C7 108.4(5) . .
C6 N2 H2 125.8 . .
C7 N2 H2 125.8 . .
C6 N3 C8 106.9(5) . .
C12B N4 C13B 117.0(9) . .
C12A N4 C13A 116.7(7) . .
C12B N4 Co1 120.6(7) . 6_657
C12A N4 Co1 122.6(6) . 6_657
C13B N4 Co1 122.4(6) . 6_657
C13A N4 Co1 119.9(5) . 6_657
C17B N5 C18B 118.5(8) . .
C17A N5 C18A 114.3(8) . .
C17A N5 Co1 128.7(6) . 2_565
C17B N5 Co1 121.8(6) . 2_565
C18B N5 Co1 119.0(6) . 2_565
C18A N5 Co1 117.0(6) . 2_565
C19 O1 Co1 132.8(4) . .
Co1 O2 Co1 118.0(2) 7_575 .
C28 O3 Co1 134.9(4) 6_556 .
F5 Si1 F4 92.3(5) . .
F5 Si1 F3 91.0(4) . .
F4 Si1 F3 90.7(4) . .
F5 Si1 F3 91.0(4) . 7_575
F4 Si1 F3 90.7(4) . 7_575
F3 Si1 F3 177.6(7) . 7_575
F5 Si1 F1 89.5(5) . .
F4 Si1 F1 178.2(6) . .
F3 Si1 F1 89.3(4) . .
F3 Si1 F1 89.3(4) 7_575 .
F5 Si1 F2 177.9(6) . .
F4 Si1 F2 89.8(4) . .
F3 Si1 F2 89.0(4) . .
F3 Si1 F2 89.0(4) 7_575 .
F1 Si1 F2 88.4(5) . .

loop_
_geom_bond_atom_site_label_1
_geom_bond_atom_site_label_2
_geom_bond_distance
_geom_bond_site_symmetry_2
Co1 O2 2.016(2) .
Co1 O3 2.058(4) .
Co1 O1 2.079(4) .
Co1 N5 2.169(5) 2_564
Co1 N4 2.173(4) 6_557
Co1 N1 2.191(4) .
C1A N1 1.268(19) .
C1A C3A 1.42(2) .
C1A H1A 0.9300 .
C2A C4A 1.36(2) .
C2A N1 1.359(17) .
C2A H2A 0.9300 .
C3A C5 1.354(12) .
C3A H3A 0.9300 .
C4A C5 1.376(14) .
C4A H4A 0.9300 .
C1B N1 1.303(16) .
C1B C3B 1.43(2) .
C1B H1B 0.9300 .
C2B C4B 1.32(3) .
C2B N1 1.32(2) .
C2B H2B 0.9300 .
C3B C5 1.388(16) .
C3B H3B 0.9300 .
C4B C5 1.367(15) .
C4B H4B 0.9300 .
C5 C6 1.473(8) .
C6 N3 1.311(7) .
C6 N2 1.346(7) .
C7 N2 1.363(7) .
C7 C8 1.396(8) .
C7 C9 1.442(7) .
C8 N3 1.390(7) .
C8 C14 1.451(8) .
C9 C10A 1.365(16) .
C9 C10B 1.373(19) .
C9 C11B 1.408(13) .
C9 C11A 1.414(13) .
C10A C12A 1.346(18) .
C10A H10A 0.9300 .
C11A C13A 1.336(15) .
C11A H11A 0.9300 .
C12A N4 1.339(13) .
C12A H12A 0.9300 .
C13A N4 1.426(11) .
C13A H13A 0.9300 .
C10B C12B 1.35(2) .
C10B H10B 0.9300 .
C11B C13B 1.352(16) .
C11B H11B 0.9300 .
C12B N4 1.295(13) .
C12B H12B 0.9300 .
C13B N4 1.399(13) .
C13B H13B 0.9300 .
C14 C15A 1.340(15) .
C14 C15B 1.406(13) .
C14 C16B 1.412(14) .
C14 C16A 1.421(15) .
C15A C17A 1.390(18) .
C15A H15A 0.9300 .
C16A C18A 1.371(18) .
C16A H16A 0.9300 .
C17A N5 1.283(14) .
C17A H17A 0.9300 .
C18A N5 1.348(13) .
C18A H18A 0.9300 .
C15B C17B 1.375(16) .
C15B H15B 0.9300 .
C16B C18B 1.365(16) .
C16B H16B 0.9300 .
C17B N5 1.301(12) .
C17B H17B 0.9300 .
C18B N5 1.333(11) .
C18B H18B 0.9300 .
C19 O1 1.240(5) 7_575
C19 O1 1.240(5) .
C19 C20 1.521(10) .
C20 C21A 1.396(11) .
C20 C21A 1.396(11) 7_575
C20 C21B 1.414(11) .
C20 C21B 1.414(11) 7_575
C21A C22A 1.377(13) .
C21A H21A 0.9300 .
C22A C23 1.383(12) .
C22A H22A 0.9300 .
C21B C22B 1.368(12) .
C21B H21B 0.9300 .
C22B C23 1.406(11) .
C22B H22B 0.9300 .
C23 C22A 1.383(12) 7_575
C23 C22B 1.406(11) 7_575
C23 C24 1.520(11) .
C24 C25A 1.376(10) 7_575
C24 C25A 1.376(10) .
C24 C25B 1.385(17) 7_575
C24 C25B 1.385(17) .
C25A C26A 1.366(12) .
C25A H25A 0.9300 .
C26A C27 1.388(12) .
C26A H26A 0.9300 .
C25B C26B 1.367(19) .
C25B H25B 0.9300 .
C26B C27 1.375(18) .
C26B H26B 0.9300 .
C27 C26B 1.375(18) 7_575
C27 C26A 1.388(12) 7_575
C27 C28 1.510(11) .
C28 O3 1.242(5) 6_656
C28 O3 1.242(5) 4_565
N2 H2 0.8600 .
N4 Co1 2.173(4) 6_657
N5 Co1 2.169(5) 2_565
O2 Co1 2.016(2) 7_575
O3 C28 1.242(5) 6_556
Si1 F5 1.629(10) .
Si1 F4 1.652(9) .
Si1 F3 1.660(7) .
Si1 F3 1.660(7) 7_575
Si1 F1 1.681(11) .
Si1 F2 1.686(10) .

loop_
_geom_torsion_atom_site_label_1
_geom_torsion_atom_site_label_2
_geom_torsion_atom_site_label_3
_geom_torsion_atom_site_label_4
_geom_torsion
_geom_torsion_site_symmetry_1
_geom_torsion_site_symmetry_4
N1 C1A C3A C5 2(2) . .
N1 C2A C4A C5 -4(2) . .
N1 C1B C3B C5 14(3) . .
N1 C2B C4B C5 3(3) . .
C1A C3A C5 C4A -0.5(16) . .
C1A C3A C5 C6 179.1(10) . .
C2B C4B C5 C3B -1(2) . .
C2B C4B C5 C6 178.5(14) . .
C2A C4A C5 C3A 1.6(18) . .
C2A C4A C5 C6 -177.9(12) . .
C1B C3B C5 C4B -7(2) . .
C1B C3B C5 C6 174.3(13) . .
C3A C5 C6 N3 -159.6(10) . .
C4B C5 C6 N3 -19.0(14) . .
C4A C5 C6 N3 19.9(13) . .
C3B C5 C6 N3 160.2(11) . .
C3A C5 C6 N2 21.5(13) . .
C4B C5 C6 N2 162.1(11) . .
C4A C5 C6 N2 -159.0(10) . .
C3B C5 C6 N2 -18.7(14) . .
N2 C7 C8 N3 -1.1(8) . .
C9 C7 C8 N3 -176.8(7) . .
N2 C7 C8 C14 179.1(7) . .
C9 C7 C8 C14 3.3(14) . .
N2 C7 C9 C10A -29.5(13) . .
C8 C7 C9 C10A 145.6(11) . .
N2 C7 C9 C10B 31.7(18) . .
C8 C7 C9 C10B -153.2(16) . .
N2 C7 C9 C11B -143.8(9) . .
C8 C7 C9 C11B 31.3(13) . .
N2 C7 C9 C11A 148.0(8) . .
C8 C7 C9 C11A -36.9(12) . .
C11A C9 C10A C12A 1.7(19) . .
C7 C9 C10A C12A 179.4(11) . .
C10A C9 C11A C13A 1.9(16) . .
C7 C9 C11A C13A -175.9(10) . .
C9 C10A C12A N4 1(2) . .
C9 C11A C13A N4 -8.1(18) . .
C11B C9 C10B C12B -7(3) . .
C7 C9 C10B C12B 176.8(18) . .
C10B C9 C11B C13B 4.2(19) . .
C7 C9 C11B C13B -179.9(10) . .
C9 C10B C12B N4 5(4) . .
C9 C11B C13B N4 1.3(18) . .
N3 C8 C14 C15A -139.5(9) . .
C7 C8 C14 C15A 40.4(13) . .
N3 C8 C14 C15B 137.8(9) . .
C7 C8 C14 C15B -42.3(13) . .
N3 C8 C14 C16B -41.8(12) . .
C7 C8 C14 C16B 138.1(11) . .
N3 C8 C14 C16A 44.2(11) . .
C7 C8 C14 C16A -136.0(10) . .
C16A C14 C15A C17A -5.2(16) . .
C8 C14 C15A C17A 178.4(9) . .
C15A C14 C16A C18A 6.5(17) . .
C8 C14 C16A C18A -177.0(10) . .
C14 C15A C17A N5 3.1(19) . .
C14 C16A C18A N5 -6(2) . .
C16B C14 C15B C17B 2.3(16) . .
C8 C14 C15B C17B -177.4(9) . .
C15B C14 C16B C18B -3.0(17) . .
C8 C14 C16B C18B 176.6(10) . .
C14 C15B C17B N5 -4.4(18) . .
C14 C16B C18B N5 6(2) . .
O1 C19 C20 C21A 163.2(9) 7_575 .
O1 C19 C20 C21A -16.3(12) . .
O1 C19 C20 C21A 16.3(12) 7_575 7_575
O1 C19 C20 C21A -163.2(9) . 7_575
O1 C19 C20 C21B -166.4(9) 7_575 .
O1 C19 C20 C21B 14.1(12) . .
O1 C19 C20 C21B -14.1(12) 7_575 7_575
O1 C19 C20 C21B 166.4(9) . 7_575
C21A C20 C21A C22A -30.5(18) 7_575 .
C19 C20 C21A C22A 179.7(9) . .
C20 C21A C22A C23 -0.2(16) . .
C21B C20 C21B C22B 25.7(17) 7_575 .
C19 C20 C21B C22B 179.9(8) . .
C20 C21B C22B C23 -0.7(14) . .
C21A C22A C23 C22A 30.9(19) . 7_575
C21A C22A C23 C24 -178.2(10) . .
C21B C22B C23 C22B -25.1(18) . 7_575
C21B C22B C23 C24 -178.0(10) . .
C22A C23 C24 C25A -153.5(19) . 7_575
C22A C23 C24 C25A -5(2) 7_575 7_575
C22A C23 C24 C25A 5(2) . .
C22A C23 C24 C25A 153.5(18) 7_575 .
C22B C23 C24 C25B 145(2) . 7_575
C22B C23 C24 C25B -7(2) 7_575 7_575
C22B C23 C24 C25B 7(2) . .
C22B C23 C24 C25B -145(2) 7_575 .
C25A C24 C25A C26A -19(3) 7_575 .
C23 C24 C25A C26A -178.8(11) . .
C24 C25A C26A C27 1.5(18) . .
C25B C24 C25B C26B 41(3) 7_575 .
C23 C24 C25B C26B -176.1(14) . .
C24 C25B C26B C27 -4(3) . .
C25B C26B C27 C26B -32(4) . 7_575
C25B C26B C27 C28 -175.5(14) . .
C25A C26A C27 C26A 16(3) . 7_575
C25A C26A C27 C28 -178.3(10) . .
C26B C27 C28 O3 -20(2) . 6_656
C26B C27 C28 O3 -158(2) 7_575 6_656
C26A C27 C28 O3 173.6(17) 7_575 6_656
C26A C27 C28 O3 8.7(19) . 6_656
C26B C27 C28 O3 158(2) . 4_565
C26B C27 C28 O3 20(2) 7_575 4_565
C26A C27 C28 O3 -8.7(19) 7_575 4_565
C26A C27 C28 O3 -173.6(17) . 4_565
C3A C1A N1 C2A -3.5(19) . .
C3A C1A N1 Co1 174.9(10) . .
C3B C1B N1 C2B -12(3) . .
C3B C1B N1 Co1 170.6(14) . .
C4B C2B N1 C1B 4(3) . .
C4B C2B N1 Co1 -179.1(14) . .
C4A C2A N1 C1A 5(2) . .
C4A C2A N1 Co1 -173.7(11) . .
N3 C6 N2 C7 2.8(9) . .
C5 C6 N2 C7 -178.1(7) . .
C8 C7 N2 C6 -1.0(8) . .
C9 C7 N2 C6 175.1(7) . .
N2 C6 N3 C8 -3.5(9) . .
C5 C6 N3 C8 177.5(7) . .
C7 C8 N3 C6 2.8(8) . .
C14 C8 N3 C6 -177.4(6) . .
C10B C12B N4 C13B 1(3) . .
C10B C12B N4 Co1 179.4(18) . 6_657
C10A C12A N4 C13A -7.3(18) . .
C10A C12A N4 Co1 -177.6(11) . 6_657
C11B C13B N4 C12B -4.0(18) . .
C11B C13B N4 Co1 177.5(9) . 6_657
C11A C13A N4 C12A 10.6(16) . .
C11A C13A N4 Co1 -178.9(9) . 6_657
C15A C17A N5 C18A -2.0(16) . .
C15A C17A N5 Co1 179.2(9) . 2_565
C15B C17B N5 C18B 6.9(16) . .
C15B C17B N5 Co1 177.1(9) . 2_565
C16B C18B N5 C17B -7.5(16) . .
C16B C18B N5 Co1 -178.0(10) . 2_565
C16A C18A N5 C17A 3.5(18) . .
C16A C18A N5 Co1 -177.6(12) . 2_565
O1 C19 O1 Co1 15.3(12) 7_575 .
C20 C19 O1 Co1 -165.3(4) . .

loop_
_platon_squeeze_void_nr
_platon_squeeze_void_average_x
_platon_squeeze_void_average_y
_platon_squeeze_void_average_z
_platon_squeeze_void_volume
_platon_squeeze_void_count_electrons
_platon_squeeze_void_content
1 -0.002 0.004 -0.012 5914 1984 ' '
